data_4332920
loop_
_publ_author_name
'Fabre, Muriel'
'Jaud, Jo\"el'
'Hliwa, Mohamed'
'Launay, Jean-Pierre'
'Bonvoisin, Jacques'

_publ_section_title
;
 On the Role of the Bridging Dicyanamidobenzene Ligand in a New Binuclear
 Ruthenium Complex:&#x00A0; [{Ru(tpy)(thd)}2(\m-dicyd)][PF6] with tpy =
 2,2&#x2018;:6&#x2018;,2&#x2018;&#x00A0;&#x2018;-Terpyridine and thd =
 2,2,6,6-Tetramethyl-3,5-heptanedione
;
_journal_issue 23
_journal_name_full 'Inorganic Chemistry'
_journal_page_first 9332
_journal_page_last 9345
_journal_paper_doi 10.1021/ic061085t
_journal_volume 45
_journal_year 2006
_chemical_compound_source 'Local laboratory'
_chemical_formula_moiety 'C60 H64 F12 N10 O4 P2 Ru2'
_chemical_formula_sum 'C60 H64 F12 N10 O4 P2 Ru2'
_chemical_formula_weight 1481.302
_chemical_name_common '[Ru(tpy)(tmhd)-(dcb)-Ru(tpy)(tmhd)](PF6)2'
_space_group_IT_number 15
_symmetry_cell_setting monoclinic
_symmetry_Int_Tables_number 15
_symmetry_space_group_name_Hall '-C 2yc'
_symmetry_space_group_name_H-M 'C 1 2/c 1'
_atom_sites_solution_primary vecmap
_atom_sites_solution_secondary difmap
_audit_creation_method maXus
_cell_angle_alpha 90.00
_cell_angle_beta 107.960(9)
_cell_angle_gamma 90.00
_cell_formula_units_Z 8
_cell_length_a 27.246(2)
_cell_length_b 30.008(2)
_cell_length_c 20.150(2)
_cell_measurement_temperature 298
_cell_volume 15672(2)
_computing_structure_refinement 'SHELXL-97 (Sheldrick, 1997)'
_diffrn_measured_fraction_theta_full 0.938
_diffrn_measured_fraction_theta_max 0.938
_diffrn_radiation_type ' MoK\a'
_diffrn_radiation_wavelength_id all
_diffrn_reflns_av_R_equivalents 0.109
_diffrn_reflns_limit_h_max 34
_diffrn_reflns_limit_h_min -35
_diffrn_reflns_limit_k_max 39
_diffrn_reflns_limit_k_min 0
_diffrn_reflns_limit_l_max 25
_diffrn_reflns_limit_l_min 0
_diffrn_reflns_number 18099
_diffrn_reflns_theta_full 28.00
_diffrn_reflns_theta_max 28.00
_diffrn_reflns_theta_min 0.00
_diffrn_source 'fine-focus sealed tube'
_exptl_absorpt_coefficient_mu 0.499
_exptl_absorpt_correction_T_max 0.917
_exptl_absorpt_correction_T_min 0.615
_exptl_absorpt_correction_type multi-scan
_exptl_absorpt_process_details
;
multi-scan from symmetry-related measurements
 Sortav (Blessing 1995)
;
_exptl_crystal_colour black
_exptl_crystal_density_diffrn 1.570
_exptl_crystal_density_method 'not measured'
_exptl_crystal_description Parrallelipedic
_exptl_crystal_F_000 6014
_refine_diff_density_max 0.887
_refine_diff_density_min -0.530
_refine_diff_density_rms 0.092
_refine_ls_extinction_coef 0.06000(8)
_refine_ls_extinction_expression Fc^*^=kFc[1+0.001xFc^2^\l^3^/sin(2\q)]^-1/4^
_refine_ls_extinction_method SHELXL
_refine_ls_goodness_of_fit_ref 0.902
_refine_ls_hydrogen_treatment mixed
_refine_ls_matrix_type full
_refine_ls_number_parameters 814
_refine_ls_number_reflns 17767
_refine_ls_number_restraints 0
_refine_ls_restrained_S_all 0.502
_refine_ls_R_factor_all 0.2567
_refine_ls_R_factor_gt 0.0665
_refine_ls_shift/su_max 11.412
_refine_ls_shift/su_mean 0.014
_refine_ls_structure_factor_coef Fsqd
_refine_ls_weighting_details 'calc w=1/[\s^2^(Fo^2^)+ (0.1000P)^2^+0.0000P] where P=(Fo^2^+2Fc^2^)/3'
_refine_ls_weighting_scheme calc
_refine_ls_wR_factor_gt 0.1740
_refine_ls_wR_factor_ref 0.2399
_reflns_number_gt 4313
_reflns_number_total 17767
_reflns_threshold_expression >2sigma(I)
_cod_data_source_file ic061085tsup1.cif
_cod_data_source_block global
_cod_original_cell_volume 15672.(2)
_cod_original_sg_symbol_H-M 'C 2/c'
_cod_database_code 4332920

loop_
_symmetry_equiv_pos_as_xyz
+X,+Y,+Z
-X,-Y,-Z
'-X+ 1/2,-Y+ 1/2,-Z'
'+X+ 1/2,+Y+ 1/2,+Z'
'-X,+Y,-Z+ 1/2'
'+X,-Y,+Z+ 1/2'
'+X+ 1/2,-Y+ 1/2,+Z+ 1/2'
'-X+ 1/2,+Y+ 1/2,-Z+ 1/2'

loop_
_atom_site_label
_atom_site_type_symbol
_atom_site_fract_x
_atom_site_fract_y
_atom_site_fract_z
_atom_site_U_iso_or_equiv
_atom_site_adp_type
_atom_site_occupancy
_atom_site_symmetry_multiplicity
_atom_site_calc_flag
_atom_site_refinement_flags
Ru1 Ru 0.26885(2) 0.47489(2) 0.02006(3) 0.0415(2) Uani 1 1 d .
Ru31 Ru 0.01197(2) 0.27916(2) 0.48660(3) 0.0397(2) Uani 1 1 d .
P1 P 0.25187(11) 0.18416(10) 0.24009(15) 0.0749(8) Uani 1 1 d .
P2 P 0.0000 0.45098(17) 0.2500 0.0922(14) Uani 1 2 d S
P3 P 0.0000 0.07787(13) 0.7500 0.0740(11) Uani 1 2 d S
F1 F 0.2060(2) 0.1822(2) 0.2741(3) 0.115(2) Uani 1 1 d .
F2 F 0.2729(4) 0.2256(3) 0.2838(6) 0.198(5) Uani 1 1 d .
F3 F 0.2159(4) 0.2138(4) 0.1803(6) 0.208(5) Uani 1 1 d .
F4 F 0.2953(3) 0.1851(3) 0.2059(4) 0.158(3) Uani 1 1 d .
F5 F 0.2256(4) 0.1455(3) 0.1911(5) 0.176(4) Uani 1 1 d .
F6 F 0.2810(3) 0.1523(4) 0.2927(5) 0.236(6) Uani 1 1 d .
F7 F -0.0290(3) 0.4134(3) 0.1995(4) 0.155(3) Uani 1 1 d .
F8 F 0.0429(3) 0.4514(3) 0.2126(4) 0.162(3) Uani 1 1 d .
F9 F 0.0311(3) 0.4871(3) 0.3056(5) 0.186(4) Uani 1 1 d .
F10 F 0.0000 0.0271(3) 0.7500 0.193(6) Uani 1 2 d S
F11 F 0.0505(3) 0.0790(3) 0.7279(4) 0.145(3) Uani 1 1 d .
F12 F 0.0000 0.1302(3) 0.7500 0.173(5) Uani 1 2 d S
F13 F 0.0307(4) 0.0785(4) 0.8283(4) 0.200(5) Uani 1 1 d .
O1 O 0.29418(19) 0.41018(18) 0.0359(3) 0.0508(14) Uani 1 1 d .
O2 O 0.20931(18) 0.45909(17) 0.0558(3) 0.0476(14) Uani 1 1 d .
O31 O 0.03914(18) 0.34316(17) 0.5087(3) 0.0450(13) Uani 1 1 d .
O32 O -0.04654(18) 0.29456(17) 0.5259(3) 0.0465(13) Uani 1 1 d .
N1 N 0.3061(3) 0.5027(2) 0.1183(4) 0.0578(19) Uani 1 1 d .
N2 N 0.2383(2) 0.53526(19) 0.0069(4) 0.0429(16) Uani 1 1 d .
N3 N 0.2196(2) 0.4680(2) -0.0802(3) 0.0417(15) Uani 1 1 d .
N4 N 0.3266(2) 0.4887(2) -0.0157(3) 0.0464(16) Uani 1 1 d .
N5 N 0.3960(3) 0.4990(3) -0.0662(4) 0.091(3) Uani 1 1 d .
N31 N -0.0342(2) 0.2892(2) 0.3849(3) 0.0464(17) Uani 1 1 d .
N32 N -0.0226(2) 0.2217(2) 0.4670(4) 0.0465(16) Uani 1 1 d .
N33 N 0.0465(2) 0.2483(2) 0.5802(3) 0.0487(17) Uani 1 1 d .
N34 N 0.0714(2) 0.2653(2) 0.4541(3) 0.0446(16) Uani 1 1 d .
N35 N 0.1481(2) 0.2520(3) 0.4190(3) 0.060(2) Uani 1 1 d .
C1 C 0.3394(4) 0.4826(4) 0.1733(6) 0.080(3) Uani 1 1 d .
C2 C 0.3559(5) 0.5043(5) 0.2387(6) 0.115(4) Uani 1 1 d .
C3 C 0.3369(7) 0.5446(6) 0.2457(8) 0.145(6) Uani 1 1 d .
C4 C 0.3039(5) 0.5659(4) 0.1890(6) 0.102(4) Uani 1 1 d .
C5 C 0.2885(4) 0.5439(3) 0.1253(5) 0.069(3) Uani 1 1 d .
C6 C 0.2514(3) 0.5638(3) 0.0611(5) 0.055(2) Uani 1 1 d .
C7 C 0.2279(4) 0.6046(3) 0.0546(6) 0.079(3) Uani 1 1 d .
C8 C 0.1914(4) 0.6149(3) -0.0080(7) 0.088(3) Uani 1 1 d .
C9 C 0.1763(3) 0.5847(3) -0.0621(5) 0.067(3) Uani 1 1 d .
C10 C 0.2013(3) 0.5428(3) -0.0526(5) 0.050(2) Uani 1 1 d .
C11 C 0.1897(3) 0.5055(3) -0.1017(5) 0.048(2) Uani 1 1 d .
C12 C 0.1534(3) 0.5065(3) -0.1670(5) 0.065(3) Uani 1 1 d .
C13 C 0.1459(4) 0.4698(4) -0.2087(5) 0.073(3) Uani 1 1 d .
C14 C 0.1773(4) 0.4327(3) -0.1881(5) 0.073(3) Uani 1 1 d .
C15 C 0.2142(3) 0.4335(3) -0.1222(5) 0.054(2) Uani 1 1 d .
C16 C 0.2756(3) 0.3799(3) 0.0644(4) 0.0427(19) Uani 1 1 d .
C17 C 0.2338(3) 0.3850(3) 0.0870(5) 0.059(2) Uani 1 1 d .
C18 C 0.2030(3) 0.4227(3) 0.0824(4) 0.051(2) Uani 1 1 d .
C19 C 0.3038(3) 0.3349(3) 0.0711(5) 0.061(2) Uani 1 1 d .
C20 C 0.1560(4) 0.4233(3) 0.1096(7) 0.083(3) Uani 1 1 d .
C21 C 0.2979(4) 0.3182(4) -0.0057(5) 0.102(4) Uani 1 1 d .
C22 C 0.2852(5) 0.2995(3) 0.1127(7) 0.118(5) Uani 1 1 d .
C23 C 0.3617(4) 0.3458(4) 0.1063(6) 0.107(4) Uani 1 1 d .
C24 C 0.1636(5) 0.4605(5) 0.1609(8) 0.142(6) Uani 1 1 d .
C25 C 0.1470(7) 0.3797(6) 0.1391(13) 0.271(13) Uani 1 1 d .
C26 C 0.1074(5) 0.4361(5) 0.0423(9) 0.160(7) Uani 1 1 d .
C27 C 0.3611(3) 0.4928(3) -0.0368(5) 0.061(3) Uani 1 1 d .
C28 C 0.4466(3) 0.4988(3) -0.0328(5) 0.060(2) Uani 1 1 d .
C29 C 0.4812(3) 0.5106(4) -0.0694(5) 0.089(4) Uani 1 1 d .
C30 C 0.4669(3) 0.4888(3) 0.0381(5) 0.068(3) Uani 1 1 d .
C31 C -0.0341(3) 0.3243(3) 0.3436(4) 0.053(2) Uani 1 1 d .
C32 C -0.0652(4) 0.3256(4) 0.2749(5) 0.074(3) Uani 1 1 d .
C33 C -0.0970(5) 0.2916(5) 0.2487(6) 0.108(4) Uani 1 1 d .
C34 C -0.0986(4) 0.2537(4) 0.2904(6) 0.085(3) Uani 1 1 d .
C35 C -0.0661(3) 0.2537(3) 0.3590(5) 0.059(2) Uani 1 1 d .
C36 C -0.0594(4) 0.2157(3) 0.4090(6) 0.063(3) Uani 1 1 d .
C37 C -0.0893(4) 0.1760(4) 0.3966(6) 0.085(3) Uani 1 1 d .
C38 C -0.0778(5) 0.1457(4) 0.4496(8) 0.098(4) Uani 1 1 d .
C39 C -0.0408(4) 0.1531(3) 0.5109(7) 0.083(3) Uani 1 1 d .
C40 C -0.0128(4) 0.1908(3) 0.5206(6) 0.062(3) Uani 1 1 d .
C41 C 0.0284(4) 0.2068(3) 0.5838(5) 0.064(3) Uani 1 1 d .
C42 C 0.0455(5) 0.1814(4) 0.6451(7) 0.093(4) Uani 1 1 d .
C43 C 0.0844(5) 0.1980(5) 0.7012(7) 0.112(5) Uani 1 1 d .
C44 C 0.1062(4) 0.2364(4) 0.6959(5) 0.085(3) Uani 1 1 d .
C45 C 0.0864(3) 0.2622(4) 0.6363(5) 0.073(3) Uani 1 1 d .
C46 C 0.0267(3) 0.3691(3) 0.5488(4) 0.0451(19) Uani 1 1 d .
C47 C -0.0103(3) 0.3599(3) 0.5817(4) 0.054(2) Uani 1 1 d .
C48 C -0.0441(3) 0.3242(3) 0.5702(4) 0.046(2) Uani 1 1 d .
C49 C 0.0559(3) 0.4140(3) 0.5622(5) 0.059(2) Uani 1 1 d .
C50 C -0.0830(4) 0.3181(3) 0.6103(5) 0.067(3) Uani 1 1 d .
C51 C 0.0329(4) 0.4503(3) 0.5972(6) 0.093(4) Uani 1 1 d .
C52 C 0.1114(3) 0.4018(4) 0.6091(6) 0.100(4) Uani 1 1 d .
C53 C 0.0582(4) 0.4322(3) 0.4914(6) 0.090(3) Uani 1 1 d .
C54 C -0.0816(6) 0.3538(5) 0.6637(9) 0.187(8) Uani 1 1 d .
C55 C -0.1353(4) 0.3113(5) 0.5609(7) 0.133(5) Uani 1 1 d .
C56 C -0.0685(6) 0.2745(4) 0.6502(7) 0.140(6) Uani 1 1 d .
C57 C 0.1092(3) 0.2589(3) 0.4411(4) 0.0450(19) Uani 1 1 d .
C58 C 0.1975(3) 0.2506(3) 0.4607(4) 0.048(2) Uani 1 1 d .
C59 C 0.2133(3) 0.2609(3) 0.5329(4) 0.055(2) Uani 1 1 d .
C60 C 0.2361(3) 0.2402(3) 0.4306(5) 0.067(3) Uani 1 1 d .
H1 H 0.3520 0.4536 0.1667 0.096 Uiso 1 1 d R
H2 H 0.3802 0.4900 0.2777 0.139 Uiso 1 1 d R
H3 H 0.3450 0.5600 0.2894 0.174 Uiso 1 1 d R
H4 H 0.2905 0.5952 0.1911 0.123 Uiso 1 1 d R
H7 H 0.2384 0.6243 0.0940 0.095 Uiso 1 1 d R
H8 H 0.1754 0.6437 -0.0123 0.106 Uiso 1 1 d R
H9 H 0.1510 0.5908 -0.1062 0.080 Uiso 1 1 d R
H12 H 0.1347 0.5337 -0.1822 0.078 Uiso 1 1 d R
H13 H 0.1184 0.4693 -0.2520 0.087 Uiso 1 1 d R
H14 H 0.1733 0.4073 -0.2182 0.088 Uiso 1 1 d R
H15 H 0.2370 0.4085 -0.1072 0.065 Uiso 1 1 d R
H17 H 0.2228 0.3607 0.1100 0.071 Uiso 1 1 d R
H21A H 0.3151 0.2900 -0.0037 0.122 Uiso 1 1 d R
H21B H 0.3130 0.3396 -0.0290 0.122 Uiso 1 1 d R
H21C H 0.2619 0.3148 -0.0309 0.122 Uiso 1 1 d R
H22A H 0.3043 0.2724 0.1151 0.141 Uiso 1 1 d R
H22B H 0.2494 0.2941 0.0889 0.141 Uiso 1 1 d R
H22C H 0.2892 0.3100 0.1591 0.141 Uiso 1 1 d R
H23A H 0.3821 0.3191 0.1123 0.129 Uiso 1 1 d R
H23B H 0.3660 0.3593 0.1509 0.129 Uiso 1 1 d R
H23C H 0.3728 0.3663 0.0772 0.129 Uiso 1 1 d R
H24A H 0.1356 0.4626 0.1802 0.170 Uiso 1 1 d R
H24B H 0.1667 0.4880 0.1383 0.170 Uiso 1 1 d R
H24C H 0.1951 0.4547 0.1977 0.170 Uiso 1 1 d R
H25A H 0.1171 0.3811 0.1547 0.325 Uiso 1 1 d R
H25B H 0.1768 0.3728 0.1778 0.325 Uiso 1 1 d R
H25C H 0.1422 0.3569 0.1042 0.325 Uiso 1 1 d R
H26A H 0.0759 0.4366 0.0542 0.192 Uiso 1 1 d R
H26B H 0.1048 0.4143 0.0066 0.192 Uiso 1 1 d R
H26C H 0.1132 0.4650 0.0254 0.192 Uiso 1 1 d R
H29 H 0.4673 0.5177 -0.1181 0.107 Uiso 1 1 d R
H30 H 0.4438 0.4817 0.0642 0.081 Uiso 1 1 d R
H31 H -0.0118 0.3489 0.3627 0.064 Uiso 1 1 d R
H32 H -0.0639 0.3503 0.2452 0.089 Uiso 1 1 d R
H33 H -0.1200 0.2927 0.2017 0.129 Uiso 1 1 d R
H34 H -0.1197 0.2280 0.2737 0.102 Uiso 1 1 d R
H37 H -0.1156 0.1717 0.3527 0.102 Uiso 1 1 d R
H38 H -0.0964 0.1181 0.4434 0.118 Uiso 1 1 d R
H39 H -0.0344 0.1314 0.5476 0.099 Uiso 1 1 d R
H42 H 0.0288 0.1534 0.6460 0.112 Uiso 1 1 d R
H43 H 0.0978 0.1806 0.7429 0.134 Uiso 1 1 d R
H44 H 0.1346 0.2468 0.7342 0.102 Uiso 1 1 d R
H45 H 0.1011 0.2909 0.6335 0.088 Uiso 1 1 d R
H47 H -0.0110 0.3813 0.6167 0.065 Uiso 1 1 d R
H51A H 0.0533 0.4770 0.6033 0.112 Uiso 1 1 d R
H51B H 0.0324 0.4396 0.6419 0.112 Uiso 1 1 d R
H51C H -0.0017 0.4567 0.5686 0.112 Uiso 1 1 d R
H52A H 0.1321 0.4283 0.6197 0.120 Uiso 1 1 d R
H52B H 0.1265 0.3812 0.5846 0.120 Uiso 1 1 d R
H52C H 0.1097 0.3884 0.6516 0.120 Uiso 1 1 d R
H53A H 0.0760 0.4602 0.4977 0.108 Uiso 1 1 d R
H53B H 0.0236 0.4361 0.4609 0.108 Uiso 1 1 d R
H53C H 0.0760 0.4111 0.4711 0.108 Uiso 1 1 d R
H54A H -0.1070 0.3483 0.6868 0.224 Uiso 1 1 d R
H54B H -0.0879 0.3823 0.6411 0.224 Uiso 1 1 d R
H54C H -0.0478 0.3535 0.6972 0.224 Uiso 1 1 d R
H55A H -0.1601 0.3074 0.5856 0.159 Uiso 1 1 d R
H55B H -0.1358 0.2857 0.5321 0.159 Uiso 1 1 d R
H55C H -0.1438 0.3374 0.5322 0.159 Uiso 1 1 d R
H56A H -0.0912 0.2678 0.6770 0.168 Uiso 1 1 d R
H56B H -0.0339 0.2778 0.6809 0.168 Uiso 1 1 d R
H56C H -0.0697 0.2508 0.6178 0.168 Uiso 1 1 d R
H59 H 0.1880 0.2682 0.5555 0.066 Uiso 1 1 d R
H60 H 0.2261 0.2327 0.3820 0.081 Uiso 1 1 d R

loop_
_atom_site_aniso_label
_atom_site_aniso_U_11
_atom_site_aniso_U_22
_atom_site_aniso_U_33
_atom_site_aniso_U_23
_atom_site_aniso_U_13
_atom_site_aniso_U_12
Ru1 0.0304(3) 0.0441(4) 0.0519(4) 0.0036(3) 0.0153(3) 0.0045(3)
Ru31 0.0306(3) 0.0431(4) 0.0462(4) -0.0043(3) 0.0131(3) -0.0035(3)
P1 0.0773(19) 0.084(2) 0.0745(19) -0.0022(18) 0.0389(16) 0.0034(16)
P2 0.061(3) 0.095(3) 0.131(4) 0.000 0.045(3) 0.000
P3 0.085(3) 0.062(3) 0.082(3) 0.000 0.037(2) 0.000
F1 0.085(4) 0.155(6) 0.122(5) -0.009(5) 0.058(4) -0.011(4)
F2 0.216(10) 0.190(9) 0.244(11) -0.132(9) 0.154(9) -0.099(8)
F3 0.195(9) 0.221(11) 0.218(10) 0.119(9) 0.078(8) 0.068(8)
F4 0.148(6) 0.190(8) 0.190(8) -0.019(6) 0.132(6) -0.012(6)
F5 0.194(9) 0.144(8) 0.202(9) -0.076(7) 0.079(7) -0.043(7)
F6 0.118(6) 0.374(16) 0.224(10) 0.219(11) 0.064(7) 0.111(8)
F7 0.188(8) 0.159(8) 0.117(6) -0.041(5) 0.043(5) -0.086(6)
F8 0.099(5) 0.229(9) 0.191(8) 0.014(7) 0.095(6) 0.005(6)
F9 0.105(6) 0.173(8) 0.288(12) -0.112(8) 0.071(7) -0.052(5)
F10 0.280(16) 0.053(7) 0.312(18) 0.000 0.189(15) 0.000
F11 0.129(6) 0.142(7) 0.203(8) 0.035(6) 0.108(6) 0.034(5)
F12 0.301(16) 0.080(8) 0.219(13) 0.000 0.197(12) 0.000
F13 0.177(9) 0.309(14) 0.087(6) 0.024(7) -0.001(6) -0.065(8)
O1 0.047(3) 0.047(3) 0.065(4) 0.009(3) 0.027(3) 0.017(3)
O2 0.039(3) 0.041(3) 0.070(4) 0.008(3) 0.028(3) 0.006(2)
O31 0.040(3) 0.047(3) 0.055(3) -0.014(3) 0.025(3) -0.009(2)
O32 0.036(3) 0.047(3) 0.060(4) -0.009(3) 0.020(3) -0.010(2)
N1 0.052(4) 0.057(5) 0.059(5) 0.001(4) 0.008(4) 0.009(4)
N2 0.032(4) 0.025(4) 0.075(5) -0.013(3) 0.021(4) -0.004(3)
N3 0.038(4) 0.045(4) 0.047(4) 0.002(3) 0.019(3) -0.001(3)
N4 0.038(4) 0.048(4) 0.051(4) 0.000(3) 0.011(3) -0.001(3)
N5 0.035(4) 0.173(9) 0.063(5) 0.025(5) 0.011(4) -0.010(5)
N31 0.034(4) 0.047(4) 0.057(5) -0.007(4) 0.011(3) 0.006(3)
N32 0.039(4) 0.034(4) 0.062(5) -0.004(4) 0.009(3) -0.001(3)
N33 0.050(4) 0.051(5) 0.049(4) 0.001(4) 0.021(4) -0.011(3)
N34 0.036(4) 0.044(4) 0.050(4) -0.004(3) 0.008(3) 0.004(3)
N35 0.041(4) 0.094(6) 0.049(4) -0.011(4) 0.019(3) 0.008(4)
C1 0.065(7) 0.082(8) 0.076(8) -0.008(6) -0.004(6) 0.005(6)
C2 0.131(11) 0.125(12) 0.065(9) -0.015(8) -0.008(7) 0.004(9)
C3 0.199(17) 0.116(13) 0.103(12) -0.051(10) 0.020(11) 0.012(12)
C4 0.127(11) 0.099(10) 0.065(8) -0.014(7) 0.006(7) 0.024(8)
C5 0.075(7) 0.059(7) 0.073(7) -0.015(6) 0.023(6) -0.001(5)
C6 0.054(5) 0.042(5) 0.071(6) 0.000(5) 0.022(5) 0.002(4)
C7 0.094(8) 0.047(6) 0.098(9) -0.012(6) 0.033(7) 0.017(6)
C8 0.093(8) 0.051(7) 0.130(11) 0.002(7) 0.047(8) 0.024(6)
C9 0.067(6) 0.054(6) 0.079(7) 0.013(6) 0.024(5) 0.018(5)
C10 0.047(5) 0.039(5) 0.068(6) 0.002(4) 0.025(5) 0.008(4)
C11 0.034(4) 0.046(5) 0.072(6) 0.011(5) 0.026(4) 0.001(4)
C12 0.057(6) 0.070(7) 0.056(6) 0.010(5) -0.001(5) 0.005(5)
C13 0.052(6) 0.096(8) 0.059(6) 0.003(6) 0.002(5) -0.005(6)
C14 0.083(7) 0.062(7) 0.064(7) -0.003(5) 0.008(6) -0.005(6)
C15 0.047(5) 0.052(6) 0.066(6) 0.004(5) 0.019(5) -0.004(4)
C16 0.039(4) 0.041(5) 0.047(5) -0.006(4) 0.011(4) 0.009(4)
C17 0.059(6) 0.033(5) 0.095(7) 0.008(5) 0.038(5) 0.008(4)
C18 0.036(4) 0.062(6) 0.060(6) -0.011(5) 0.021(4) -0.010(4)
C19 0.054(5) 0.051(6) 0.076(7) 0.008(5) 0.017(5) 0.025(4)
C20 0.073(7) 0.054(6) 0.150(10) 0.017(7) 0.076(7) 0.008(5)
C21 0.126(10) 0.092(9) 0.089(8) -0.024(7) 0.035(7) 0.042(7)
C22 0.160(12) 0.056(7) 0.175(13) 0.045(8) 0.107(10) 0.041(7)
C23 0.072(8) 0.087(9) 0.142(11) 0.002(7) 0.002(7) 0.048(6)
C24 0.171(13) 0.123(12) 0.191(15) -0.057(11) 0.143(13) -0.017(10)
C25 0.29(2) 0.141(15) 0.53(4) 0.12(2) 0.34(3) 0.043(15)
C26 0.070(9) 0.152(14) 0.27(2) -0.011(13) 0.075(12) 0.020(9)
C27 0.036(5) 0.084(7) 0.070(6) 0.016(5) 0.029(5) -0.005(4)
C28 0.033(5) 0.091(7) 0.059(6) 0.012(5) 0.017(4) -0.006(5)
C29 0.041(5) 0.178(12) 0.049(6) 0.036(6) 0.016(5) -0.003(6)
C30 0.042(5) 0.098(8) 0.074(7) 0.025(6) 0.033(5) 0.007(5)
C31 0.053(5) 0.058(6) 0.048(6) -0.001(5) 0.015(4) 0.010(4)
C32 0.079(7) 0.094(8) 0.050(6) -0.001(6) 0.021(6) -0.001(6)
C33 0.111(10) 0.137(13) 0.053(7) -0.008(8) -0.007(7) 0.021(9)
C34 0.062(6) 0.117(10) 0.063(7) -0.029(7) -0.001(5) -0.018(6)
C35 0.044(5) 0.074(7) 0.057(6) -0.022(5) 0.014(4) -0.011(5)
C36 0.061(6) 0.039(6) 0.092(8) -0.016(5) 0.027(6) -0.005(5)
C37 0.068(7) 0.078(8) 0.104(9) -0.029(7) 0.020(6) -0.035(6)
C38 0.080(8) 0.066(8) 0.152(13) -0.009(8) 0.041(9) -0.029(7)
C39 0.073(7) 0.058(7) 0.123(10) 0.007(7) 0.038(7) -0.004(6)
C40 0.073(6) 0.034(5) 0.094(8) 0.004(5) 0.048(6) -0.002(5)
C41 0.060(6) 0.071(7) 0.067(7) 0.012(6) 0.026(5) 0.011(5)
C42 0.108(10) 0.088(9) 0.100(9) 0.043(8) 0.055(8) 0.026(7)
C43 0.101(10) 0.142(13) 0.080(9) 0.051(9) 0.009(8) 0.014(9)
C44 0.076(7) 0.109(10) 0.060(7) 0.026(7) 0.007(6) 0.009(7)
C45 0.054(6) 0.103(8) 0.065(7) 0.012(6) 0.023(5) 0.004(6)
C46 0.028(4) 0.055(5) 0.045(5) -0.003(4) 0.001(4) -0.005(4)
C47 0.065(6) 0.042(5) 0.066(6) -0.014(4) 0.035(5) -0.009(4)
C48 0.036(4) 0.050(5) 0.054(5) -0.008(4) 0.019(4) 0.001(4)
C49 0.048(5) 0.054(6) 0.076(6) -0.014(5) 0.021(5) -0.020(4)
C50 0.073(7) 0.066(7) 0.080(7) -0.021(6) 0.049(6) -0.009(5)
C51 0.077(7) 0.071(7) 0.146(10) -0.046(7) 0.057(7) -0.022(6)
C52 0.050(6) 0.109(9) 0.117(9) -0.020(7) -0.011(6) -0.027(6)
C53 0.112(9) 0.059(7) 0.109(9) 0.002(6) 0.049(7) -0.036(6)
C54 0.220(17) 0.167(15) 0.261(19) -0.110(14) 0.204(16) -0.088(13)
C55 0.064(8) 0.185(15) 0.173(13) 0.008(11) 0.073(9) -0.014(8)
C56 0.220(16) 0.087(10) 0.171(14) 0.012(9) 0.146(13) -0.004(10)
C57 0.038(4) 0.054(5) 0.042(5) -0.002(4) 0.011(4) 0.012(4)
C58 0.039(4) 0.061(6) 0.046(5) 0.000(4) 0.018(4) 0.012(4)
C59 0.038(5) 0.075(6) 0.059(6) 0.009(5) 0.026(4) 0.018(4)
C60 0.053(5) 0.108(8) 0.047(5) 0.005(5) 0.023(4) 0.023(5)

loop_
_atom_type_symbol
_atom_type_description
_atom_type_scat_dispersion_real
_atom_type_scat_dispersion_imag
_atom_type_scat_source
C C 0.0033 0.0016 'International Tables Vol C Tables 4.2.6.8 and 6.1.1.4'
H H 0.0000 0.0000 'International Tables Vol C Tables 4.2.6.8 and 6.1.1.4'
N N 0.0061 0.0033 'International Tables Vol C Tables 4.2.6.8 and 6.1.1.4'
O O 0.0106 0.0060 'International Tables Vol C Tables 4.2.6.8 and 6.1.1.4'
Ru Ru -1.2594 0.8363 'International Tables Vol C Tables 4.2.6.8 and 6.1.1.4'
P P 0.1023 0.0942 'International Tables Vol C Tables 4.2.6.8 and 6.1.1.4'
F F 0.0171 0.0103 'International Tables Vol C Tables 4.2.6.8 and 6.1.1.4'

loop_
_diffrn_radiation_wavelength
0.71073

loop_
_geom_angle_atom_site_label_1
_geom_angle_atom_site_label_2
_geom_angle_atom_site_label_3
_geom_angle
_geom_angle_site_symmetry_1
_geom_angle_site_symmetry_3
N4 Ru1 N2 96.3(2) . .
N4 Ru1 O2 178.5(2) . .
N2 Ru1 O2 84.9(2) . .
N4 Ru1 O1 89.3(2) . .
N2 Ru1 O1 174.4(2) . .
O2 Ru1 O1 89.5(2) . .
N4 Ru1 N3 90.9(2) . .
N2 Ru1 N3 80.8(3) . .
O2 Ru1 N3 88.5(2) . .
O1 Ru1 N3 98.3(2) . .
N4 Ru1 N1 93.0(3) . .
N2 Ru1 N1 79.8(3) . .
O2 Ru1 N1 88.0(2) . .
O1 Ru1 N1 100.8(3) . .
N3 Ru1 N1 160.6(3) . .
N32 Ru31 N34 98.1(3) . .
N32 Ru31 O32 83.8(2) . .
N34 Ru31 O32 176.6(2) . .
N32 Ru31 N33 80.9(3) . .
N34 Ru31 N33 91.1(2) . .
O32 Ru31 N33 86.4(2) . .
N32 Ru31 O31 172.1(2) . .
N34 Ru31 O31 89.5(2) . .
O32 Ru31 O31 88.67(19) . .
N33 Ru31 O31 101.0(2) . .
N32 Ru31 N31 79.6(3) . .
N34 Ru31 N31 90.7(2) . .
O32 Ru31 N31 92.4(2) . .
N33 Ru31 N31 160.5(3) . .
O31 Ru31 N31 98.4(2) . .
F6 P1 F2 95.2(7) . .
F6 P1 F4 91.0(5) . .
F2 P1 F4 92.2(5) . .
F6 P1 F5 90.8(7) . .
F2 P1 F5 173.6(7) . .
F4 P1 F5 89.9(5) . .
F6 P1 F3 173.3(8) . .
F2 P1 F3 90.9(7) . .
F4 P1 F3 91.7(5) . .
F5 P1 F3 83.0(6) . .
F6 P1 F1 89.2(4) . .
F2 P1 F1 89.2(4) . .
F4 P1 F1 178.5(5) . .
F5 P1 F1 88.6(4) . .
F3 P1 F1 88.0(4) . .
F7 P2 F7 87.5(7) . 2
F7 P2 F8 91.0(4) . 2
F7 P2 F8 89.6(4) 2 2
F7 P2 F8 89.7(4) . .
F7 P2 F8 91.0(4) 2 .
F8 P2 F8 179.2(8) 2 .
F7 P2 F9 176.3(6) . .
F7 P2 F9 88.8(5) 2 .
F8 P2 F9 88.4(4) 2 .
F8 P2 F9 91.1(5) . .
F7 P2 F9 88.8(5) . 2
F7 P2 F9 176.3(6) 2 2
F8 P2 F9 91.1(5) 2 2
F8 P2 F9 88.4(4) . 2
F9 P2 F9 94.9(8) . 2
F10 P3 F13 90.7(5) . 2_556
F10 P3 F13 90.7(5) . .
F13 P3 F13 178.6(9) 2_556 .
F10 P3 F12 180.000(2) . .
F13 P3 F12 89.3(5) 2_556 .
F13 P3 F12 89.3(5) . .
F10 P3 F11 91.3(3) . 2_556
F13 P3 F11 92.6(5) 2_556 2_556
F13 P3 F11 87.4(5) . 2_556
F12 P3 F11 88.7(3) . 2_556
F10 P3 F11 91.3(3) . .
F13 P3 F11 87.4(5) 2_556 .
F13 P3 F11 92.5(5) . .
F12 P3 F11 88.7(3) . .
F11 P3 F11 177.5(6) 2_556 .
C16 O1 Ru1 126.1(5) . .
C18 O2 Ru1 126.0(5) . .
C46 O31 Ru31 125.0(5) . .
C48 O32 Ru31 124.4(5) . .
C1 N1 C5 119.8(8) . .
C1 N1 Ru1 127.5(7) . .
C5 N1 Ru1 112.2(6) . .
C10 N2 C6 124.1(7) . .
C10 N2 Ru1 116.7(5) . .
C6 N2 Ru1 118.7(6) . .
C15 N3 C11 120.1(7) . .
C15 N3 Ru1 128.1(6) . .
C11 N3 Ru1 111.7(5) . .
C27 N4 Ru1 174.1(7) . .
C27 N5 C28 124.4(8) . .
C31 N31 C35 119.6(7) . .
C31 N31 Ru31 127.7(6) . .
C35 N31 Ru31 112.6(6) . .
C36 N32 C40 121.3(8) . .
C36 N32 Ru31 119.9(6) . .
C40 N32 Ru31 118.0(6) . .
C41 N33 C45 116.6(8) . .
C41 N33 Ru31 113.2(6) . .
C45 N33 Ru31 130.1(6) . .
C57 N34 Ru31 173.3(6) . .
C57 N35 C58 124.0(7) . .
N1 C1 C2 120.2(10) . .
C3 C2 C1 119.5(12) . .
C2 C3 C4 120.5(13) . .
C3 C4 C5 118.8(12) . .
N1 C5 C4 121.1(10) . .
N1 C5 C6 116.3(8) . .
C4 C5 C6 122.7(10) . .
N2 C6 C7 119.5(9) . .
N2 C6 C5 112.6(7) . .
C7 C6 C5 127.7(9) . .
C6 C7 C8 118.2(10) . .
C9 C8 C7 121.9(9) . .
C8 C9 C10 117.7(9) . .
N2 C10 C9 118.3(8) . .
N2 C10 C11 115.1(7) . .
C9 C10 C11 126.5(9) . .
N3 C11 C12 119.9(8) . .
N3 C11 C10 115.4(7) . .
C12 C11 C10 124.6(8) . .
C13 C12 C11 119.7(9) . .
C12 C13 C14 120.3(9) . .
C13 C14 C15 117.8(9) . .
N3 C15 C14 121.9(8) . .
O1 C16 C17 124.5(7) . .
O1 C16 C19 114.4(6) . .
C17 C16 C19 121.0(7) . .
C16 C17 C18 128.1(8) . .
O2 C18 C17 125.3(7) . .
O2 C18 C20 112.5(7) . .
C17 C18 C20 122.3(8) . .
C22 C19 C16 114.7(7) . .
C22 C19 C23 110.8(9) . .
C16 C19 C23 105.3(7) . .
C22 C19 C21 111.3(9) . .
C16 C19 C21 107.2(7) . .
C23 C19 C21 107.1(8) . .
C25 C20 C24 112.7(13) . .
C25 C20 C18 112.9(9) . .
C24 C20 C18 107.5(8) . .
C25 C20 C26 110.5(13) . .
C24 C20 C26 107.7(10) . .
C18 C20 C26 105.1(9) . .
N4 C27 N5 174.0(10) . .
N5 C28 C30 122.6(7) . .
N5 C28 C29 119.2(8) . .
C30 C28 C29 118.2(7) . .
C30 C29 C28 121.9(8) 5_665 .
C29 C30 C28 119.9(7) 5_665 .
N31 C31 C32 121.8(9) . .
C33 C32 C31 119.7(10) . .
C32 C33 C34 120.7(10) . .
C35 C34 C33 117.3(10) . .
N31 C35 C34 120.9(9) . .
N31 C35 C36 113.8(8) . .
C34 C35 C36 125.1(9) . .
N32 C36 C37 121.2(10) . .
N32 C36 C35 113.6(8) . .
C37 C36 C35 125.3(10) . .
C38 C37 C36 116.1(10) . .
C39 C38 C37 122.3(11) . .
C40 C39 C38 120.0(11) . .
C39 C40 N32 119.0(10) . .
C39 C40 C41 129.7(10) . .
N32 C40 C41 111.2(7) . .
N33 C41 C42 121.4(10) . .
N33 C41 C40 116.3(8) . .
C42 C41 C40 122.2(10) . .
C43 C42 C41 119.2(11) . .
C44 C43 C42 120.1(11) . .
C43 C44 C45 119.5(11) . .
N33 C45 C44 122.8(10) . .
O31 C46 C47 124.5(7) . .
O31 C46 C49 115.6(7) . .
C47 C46 C49 119.9(7) . .
C48 C47 C46 128.1(7) . .
O32 C48 C47 123.7(7) . .
O32 C48 C50 113.6(7) . .
C47 C48 C50 122.7(7) . .
C51 C49 C46 116.0(7) . .
C51 C49 C53 108.2(8) . .
C46 C49 C53 108.0(7) . .
C51 C49 C52 110.3(8) . .
C46 C49 C52 104.6(7) . .
C53 C49 C52 109.5(8) . .
C55 C50 C54 112.6(11) . .
C55 C50 C56 105.9(10) . .
C54 C50 C56 106.7(11) . .
C55 C50 C48 110.0(8) . .
C54 C50 C48 115.0(8) . .
C56 C50 C48 105.9(8) . .
N34 C57 N35 173.2(8) . .
N35 C58 C60 118.4(7) . .
N35 C58 C59 124.0(6) . .
C60 C58 C59 117.5(7) . .
C60 C59 C58 119.3(7) 7_556 .
C59 C60 C58 123.2(8) 7_556 .
N1 C1 H1 118.2 . .
C2 C1 H1 121.6 . .
C3 C2 H2 120.6 . .
C1 C2 H2 119.9 . .
C2 C3 H3 123.1 . .
C4 C3 H3 116.4 . .
C3 C4 H4 123.5 . .
C5 C4 H4 117.8 . .
C6 C7 H7 117.5 . .
C8 C7 H7 124.3 . .
C9 C8 H8 120.4 . .
C7 C8 H8 117.6 . .
C8 C9 H9 124.0 . .
C10 C9 H9 118.3 . .
C13 C12 H12 121.8 . .
C11 C12 H12 118.5 . .
C12 C13 H13 120.0 . .
C14 C13 H13 119.7 . .
C13 C14 H14 120.6 . .
C15 C14 H14 121.5 . .
N3 C15 H15 118.6 . .
C14 C15 H15 119.4 . .
C16 C17 H17 119.7 . .
C18 C17 H17 112.2 . .
C19 C21 H21A 109.6 . .
C19 C21 H21B 109.5 . .
H21A C21 H21B 109.5 . .
C19 C21 H21C 109.2 . .
H21A C21 H21C 109.5 . .
H21B C21 H21C 109.5 . .
C19 C22 H22A 110.6 . .
C19 C22 H22B 107.4 . .
H22A C22 H22B 109.5 . .
C19 C22 H22C 110.4 . .
H22A C22 H22C 109.5 . .
H22B C22 H22C 109.5 . .
C19 C23 H23A 110.5 . .
C19 C23 H23B 109.2 . .
H23A C23 H23B 109.5 . .
C19 C23 H23C 108.8 . .
H23A C23 H23C 109.5 . .
H23B C23 H23C 109.5 . .
C20 C24 H24A 111.9 . .
C20 C24 H24B 109.1 . .
H24A C24 H24B 109.5 . .
C20 C24 H24C 107.4 . .
H24A C24 H24C 109.5 . .
H24B C24 H24C 109.5 . .
C20 C25 H25A 110.6 . .
C20 C25 H25B 108.2 . .
H25A C25 H25B 109.5 . .
C20 C25 H25C 109.6 . .
H25A C25 H25C 109.5 . .
H25B C25 H25C 109.5 . .
C20 C26 H26A 110.9 . .
C20 C26 H26B 108.3 . .
H26A C26 H26B 109.5 . .
C20 C26 H26C 109.2 . .
H26A C26 H26C 109.5 . .
H26B C26 H26C 109.4 . .
C30 C29 H29 119.7 5_665 .
C28 C29 H29 118.4 . .
C29 C30 H30 120.8 5_665 .
C28 C30 H30 119.3 . .
N31 C31 H31 118.5 . .
C32 C31 H31 119.7 . .
C33 C32 H32 119.0 . .
C31 C32 H32 121.2 . .
C32 C33 H33 120.6 . .
C34 C33 H33 118.7 . .
C35 C34 H34 118.6 . .
C33 C34 H34 124.0 . .
C38 C37 H37 124.0 . .
C36 C37 H37 119.9 . .
C39 C38 H38 118.4 . .
C37 C38 H38 119.3 . .
C40 C39 H39 119.9 . .
C38 C39 H39 120.1 . .
C43 C42 H42 123.2 . .
C41 C42 H42 117.5 . .
C44 C43 H43 119.0 . .
C42 C43 H43 120.8 . .
C43 C44 H44 119.4 . .
C45 C44 H44 121.1 . .
N33 C45 H45 117.8 . .
C44 C45 H45 119.4 . .
C48 C47 H47 118.5 . .
C46 C47 H47 113.4 . .
C49 C51 H51A 110.4 . .
C49 C51 H51B 108.6 . .
H51A C51 H51B 109.5 . .
C49 C51 H51C 109.4 . .
H51A C51 H51C 109.5 . .
H51B C51 H51C 109.5 . .
C49 C52 H52A 109.5 . .
C49 C52 H52B 109.3 . .
H52A C52 H52B 109.5 . .
C49 C52 H52C 109.6 . .
H52A C52 H52C 109.5 . .
H52B C52 H52C 109.5 . .
C49 C53 H53A 110.4 . .
C49 C53 H53B 108.8 . .
H53A C53 H53B 109.5 . .
C49 C53 H53C 109.2 . .
H53A C53 H53C 109.4 . .
H53B C53 H53C 109.5 . .
C50 C54 H54A 111.2 . .
C50 C54 H54B 109.5 . .
H54A C54 H54B 109.5 . .
C50 C54 H54C 107.7 . .
H54A C54 H54C 109.5 . .
H54B C54 H54C 109.5 . .
C50 C55 H55A 110.8 . .
C50 C55 H55B 110.4 . .
H55A C55 H55B 109.5 . .
C50 C55 H55C 107.2 . .
H55A C55 H55C 109.5 . .
H55B C55 H55C 109.5 . .
C50 C56 H56A 111.9 . .
C50 C56 H56B 107.2 . .
H56A C56 H56B 109.5 . .
C50 C56 H56C 109.3 . .
H56A C56 H56C 109.5 . .
H56B C56 H56C 109.5 . .
C60 C59 H59 120.7 7_556 .
C58 C59 H59 120.0 . .
C59 C60 H60 118.2 7_556 .
C58 C60 H60 118.6 . .

loop_
_geom_bond_atom_site_label_1
_geom_bond_atom_site_label_2
_geom_bond_distance
_geom_bond_site_symmetry_2
Ru1 N4 1.967(6) .
Ru1 N2 1.977(6) .
Ru1 O2 2.024(5) .
Ru1 O1 2.053(5) .
Ru1 N3 2.062(6) .
Ru1 N1 2.099(7) .
Ru31 N32 1.946(6) .
Ru31 N34 1.969(6) .
Ru31 O32 2.039(5) .
Ru31 N33 2.051(7) .
Ru31 O31 2.057(5) .
Ru31 N31 2.069(6) .
P1 F6 1.466(8) .
P1 F2 1.531(8) .
P1 F4 1.542(6) .
P1 F5 1.548(8) .
P1 F3 1.573(9) .
P1 F1 1.601(6) .
P2 F7 1.560(7) .
P2 F7 1.560(7) 2
P2 F8 1.574(6) 2
P2 F8 1.574(6) .
P2 F9 1.601(8) .
P2 F9 1.601(8) 2
P3 F10 1.522(10) .
P3 F13 1.542(8) 2_556
P3 F13 1.542(8) .
P3 F12 1.569(10) .
P3 F11 1.571(6) 2_556
P3 F11 1.571(6) .
O1 C16 1.260(8) .
O2 C18 1.251(9) .
O31 C46 1.243(8) .
O32 C48 1.249(8) .
N1 C1 1.340(11) .
N1 C5 1.350(11) .
N2 C10 1.328(10) .
N2 C6 1.347(10) .
N3 C15 1.317(9) .
N3 C11 1.376(9) .
N4 C27 1.150(8) .
N5 C27 1.280(9) .
N5 C28 1.334(10) .
N31 C31 1.342(10) .
N31 C35 1.371(10) .
N32 C36 1.296(10) .
N32 C40 1.386(10) .
N33 C41 1.348(11) .
N33 C45 1.369(10) .
N34 C57 1.154(8) .
N35 C57 1.286(9) .
N35 C58 1.352(9) .
C1 C2 1.413(14) .
C2 C3 1.338(16) .
C3 C4 1.374(17) .
C4 C5 1.388(13) .
C5 C6 1.499(12) .
C6 C7 1.367(12) .
C7 C8 1.381(13) .
C8 C9 1.380(13) .
C9 C10 1.413(11) .
C10 C11 1.463(11) .
C11 C12 1.382(11) .
C12 C13 1.363(12) .
C13 C14 1.386(13) .
C14 C15 1.398(12) .
C16 C17 1.361(10) .
C16 C19 1.538(10) .
C17 C18 1.394(11) .
C18 C20 1.541(10) .
C19 C22 1.533(12) .
C19 C23 1.553(12) .
C19 C21 1.588(12) .
C20 C25 1.488(16) .
C20 C24 1.493(14) .
C20 C26 1.623(16) .
C28 C30 1.396(11) .
C28 C29 1.410(10) .
C29 C30 1.360(11) 5_665
C30 C29 1.360(11) 5_665
C31 C32 1.383(11) .
C32 C33 1.338(15) .
C33 C34 1.423(15) .
C34 C35 1.393(12) .
C35 C36 1.497(12) .
C36 C37 1.421(12) .
C37 C38 1.363(14) .
C38 C39 1.350(14) .
C39 C40 1.345(12) .
C40 C41 1.494(13) .
C41 C42 1.403(13) .
C42 C43 1.381(15) .
C43 C44 1.316(15) .
C44 C45 1.391(13) .
C46 C47 1.394(10) .
C46 C49 1.546(10) .
C47 C48 1.384(10) .
C48 C50 1.527(10) .
C49 C51 1.532(11) .
C49 C53 1.547(12) .
C49 C52 1.558(12) .
C50 C55 1.479(13) .
C50 C54 1.510(14) .
C50 C56 1.521(14) .
C58 C60 1.401(10) .
C58 C59 1.419(10) .
C59 C60 1.346(10) 7_556
C60 C59 1.346(10) 7_556
C1 H1 0.9602 .
C2 H2 0.9600 .
C3 H3 0.9600 .
C4 H4 0.9600 .
C7 H7 0.9599 .
C8 H8 0.9600 .
C9 H9 0.9597 .
C12 H12 0.9600 .
C13 H13 0.9600 .
C14 H14 0.9599 .
C15 H15 0.9598 .
C17 H17 0.9600 .
C21 H21A 0.9602 .
C21 H21B 0.9602 .
C21 H21C 0.9598 .
C22 H22A 0.9600 .
C22 H22B 0.9600 .
C22 H22C 0.9600 .
C23 H23A 0.9600 .
C23 H23B 0.9600 .
C23 H23C 0.9600 .
C24 H24A 0.9599 .
C24 H24B 0.9598 .
C24 H24C 0.9601 .
C25 H25A 0.9606 .
C25 H25B 0.9600 .
C25 H25C 0.9600 .
C26 H26A 0.9599 .
C26 H26B 0.9602 .
C26 H26C 0.9599 .
C29 H29 0.9600 .
C30 H30 0.9601 .
C31 H31 0.9599 .
C32 H32 0.9600 .
C33 H33 0.9601 .
C34 H34 0.9599 .
C37 H37 0.9600 .
C38 H38 0.9601 .
C39 H39 0.9599 .
C42 H42 0.9600 .
C43 H43 0.9603 .
C44 H44 0.9600 .
C45 H45 0.9599 .
C47 H47 0.9601 .
C51 H51A 0.9599 .
C51 H51B 0.9600 .
C51 H51C 0.9600 .
C52 H52A 0.9599 .
C52 H52B 0.9603 .
C52 H52C 0.9600 .
C53 H53A 0.9599 .
C53 H53B 0.9598 .
C53 H53C 0.9599 .
C54 H54A 0.9602 .
C54 H54B 0.9599 .
C54 H54C 0.9600 .
C55 H55A 0.9600 .
C55 H55B 0.9602 .
C55 H55C 0.9600 .
C56 H56A 0.9601 .
C56 H56B 0.9601 .
C56 H56C 0.9602 .
C59 H59 0.9601 .
C60 H60 0.9601 .
